data_4002361
loop_
_publ_author_name
'Abe, K.'
'Doi, Y.'
'Hinatsu, Y.'
'Ohoyama, K.'

_publ_section_title
;
 Magnetic properties of the spin tetramer compound Ba6 La2 Fe4 O15
;
_journal_name_full 'Chemistry of Materials (1,1989-)'
_journal_page_first 785
_journal_page_last 789
_journal_volume 18
_journal_year 2006
_chemical_formula_sum 'Ba6 Fe4 La2 O15'
_chemical_name_systematic 'Ba6 La2 Fe4 O15'
_space_group_IT_number 186
_symmetry_space_group_name_Hall 'P 6c -2c'
_symmetry_space_group_name_H-M 'P 63 m c'
_cell_angle_alpha 90
_cell_angle_beta 90
_cell_angle_gamma 120
_cell_formula_units_Z 2
_cell_length_a 11.8816
_cell_length_b 11.8816
_cell_length_c 7.0714
_cell_volume 864.542
_citation_journal_id_ASTM CMATEX
_cod_data_source_file Abe_CMATEX_2006_810.cif
_cod_data_source_block Ba6Fe4La2O15
_cod_original_cell_volume 864.5417
_cod_database_code 4002361

loop_
_symmetry_equiv_pos_as_xyz
x,y,z
x-y,x,z+1/2
-y,x-y,z
-x,-y,z+1/2
-x+y,-x,z
y,-x+y,z+1/2
y,x,z+1/2
-x+y,y,z
-x,-x+y,z+1/2
-y,-x,z
x-y,-y,z+1/2
x,x-y,z

loop_
_atom_site_label
_atom_site_type_symbol
_atom_site_fract_x
_atom_site_fract_y
_atom_site_fract_z
_atom_site_occupancy
_atom_site_U_iso_or_equiv
Fe2 Fe+3 0.1771 0.8229 0.6576 1 0.0
Ba1 Ba+2 0 0 0 1 0.0
Ba2 Ba+2 0.1734 0.8266 0.1607 1 0.0
Fe1 Fe+3 0.3333 0.6667 0.0166 1 0.0
O2 O-2 0.2497 0.7503 0.8351 1 0.0
La1 La+3 0.478 0.522 0.8247 0.6667 0.0
O4 O-2 0.9034 0.0966 0.2669 1 0.0
Ba3 Ba+2 0.3333 0.6667 0.472 1 0.0
O1 O-2 0.6749 0.0661 0.0216 1 0.0
Ba4 Ba+2 0.478 0.522 0.8247 0.3333 0.0
O3 O-2 0.414 0.586 0.163 1 0.0
